data_2208854
loop_
_publ_author_name
'Yusof, M. Sukeri M.'
'Rahim, S. Sarah A.'
'Yamin, Bohari M.'

_publ_section_title
;
 <i>N</i>-(4-Chloro-3-nitrophenyl)-<i>N</i>'-(3-nitrobenzoyl)thiourea
;
_journal_coeditor_code CV2028
_journal_issue 5
_journal_name_full 'Acta Crystallographica Section E'
_journal_page_first o1740
_journal_page_last o1741
_journal_paper_doi 10.1107/S1600536806011688
_journal_volume 62
_journal_year 2006
_chemical_formula_iupac 'C14 H9 Cl1 N4 O5 S1'
_chemical_formula_moiety 'C14 H9 Cl1 N4 O5 S1'
_chemical_formula_sum 'C14 H9 Cl N4 O5 S'
_chemical_formula_weight 380.77
_chemical_name_systematic
;
N-(4-Chloro-3-nitrophenyl)-N'-(3-nitrobenzoyl)thiourea
;
_space_group_IT_number 2
_symmetry_cell_setting triclinic
_symmetry_space_group_name_Hall '-P 1'
_symmetry_space_group_name_H-M 'P -1'
_atom_sites_solution_hydrogens geom
_atom_sites_solution_primary direct
_atom_sites_solution_secondary difmap
_audit_creation_method SHELXL-97
_cell_angle_alpha 102.041(3)
_cell_angle_beta 94.257(3)
_cell_angle_gamma 112.213(3)
_cell_formula_units_Z 2
_cell_length_a 7.7327(14)
_cell_length_b 7.8617(14)
_cell_length_c 14.368(3)
_cell_measurement_reflns_used 939
_cell_measurement_temperature 298(2)
_cell_measurement_theta_max 25.0
_cell_measurement_theta_min 1.4
_cell_volume 779.5(3)
_computing_cell_refinement 'SAINT (Bruker, 2000)'
_computing_data_collection 'SMART (Bruker, 2000)'
_computing_data_reduction SAINT
_computing_molecular_graphics 'SHELXTL (Sheldrick, 1997b)'
_computing_publication_material
;
SHELXTL, PARST (Nardelli, 1995) and PLATON (Spek, 2003)
;
_computing_structure_refinement 'SHELXL97 (Sheldrick, 1997a)'
_computing_structure_solution 'SHELXS97 (Sheldrick, 1997a)'
_diffrn_ambient_temperature 298(2)
_diffrn_detector_area_resol_mean 83.66
_diffrn_measured_fraction_theta_full 0.999
_diffrn_measured_fraction_theta_max 0.999
_diffrn_measurement_device_type
;
Bruker SMART APEX CCD area-detector
;
_diffrn_measurement_method \w
_diffrn_radiation_monochromator graphite
_diffrn_radiation_source 'fine-focus sealed tube'
_diffrn_radiation_type MoK\a
_diffrn_radiation_wavelength 0.71073
_diffrn_reflns_av_R_equivalents 0.0188
_diffrn_reflns_av_sigmaI/netI 0.0239
_diffrn_reflns_limit_h_max 9
_diffrn_reflns_limit_h_min -9
_diffrn_reflns_limit_k_max 9
_diffrn_reflns_limit_k_min -9
_diffrn_reflns_limit_l_max 16
_diffrn_reflns_limit_l_min -17
_diffrn_reflns_number 7444
_diffrn_reflns_theta_full 25.00
_diffrn_reflns_theta_max 25.0
_diffrn_reflns_theta_min 1.4
_diffrn_standards_number 0
_exptl_absorpt_coefficient_mu 0.415
_exptl_absorpt_correction_T_max 0.9558
_exptl_absorpt_correction_T_min 0.8516
_exptl_absorpt_correction_type multi-scan
_exptl_absorpt_process_details '(SADABS; Bruker, 2000)'
_exptl_crystal_colour 'light yellow'
_exptl_crystal_density_diffrn 1.622
_exptl_crystal_density_method 'not measured'
_exptl_crystal_description slab
_exptl_crystal_F_000 388
_exptl_crystal_size_max 0.40
_exptl_crystal_size_mid 0.18
_exptl_crystal_size_min 0.11
_refine_diff_density_max 0.390
_refine_diff_density_min -0.220
_refine_ls_extinction_method none
_refine_ls_goodness_of_fit_ref 1.02
_refine_ls_hydrogen_treatment constr
_refine_ls_matrix_type full
_refine_ls_number_parameters 226
_refine_ls_number_reflns 2744
_refine_ls_number_restraints 0
_refine_ls_restrained_S_all 1.02
_refine_ls_R_factor_all 0.052
_refine_ls_R_factor_gt 0.041
_refine_ls_shift/su_max 0.000
_refine_ls_shift/su_mean 0.000
_refine_ls_structure_factor_coef Fsqd
_refine_ls_weighting_details 'calc w=1/[\s^2^(Fo^2^)+(0.0619P)^2^+0.2966P] where P=(Fo^2^+2Fc^2^)/3'
_refine_ls_weighting_scheme calc
_refine_ls_wR_factor_gt 0.106
_refine_ls_wR_factor_ref 0.113
_reflns_number_gt 2230
_reflns_number_total 2744
_reflns_threshold_expression I>2\s(I)
_cod_data_source_file cv2028.cif
_cod_data_source_block I
_cod_depositor_comments
;
The following automatic conversions were performed:
'_symmetry_cell_setting' value 'Triclinic' changed to 'triclinic'
according to '/home/saulius/struct/CIF-dictionaries/cif_core.dic'
dictionary named 'cif_core.dic' version 2.4.1 from 2010-06-29.

Automatic conversion script
Id: cif_fix_enum 1527 2010-12-29 10:47:43Z saulius 

The following automatic conversions were performed:

'_symmetry_cell_setting' value 'Triclinic' changed to 'triclinic'
according to /home/saulius/struct/CIF-dictionaries/cif_core.dic
dictionary named 'cif_core.dic' version 2.4.1 from 2010-06-29.

Automatic conversion script
Id: cif_fix_values 1715 2011-07-08 13:25:40Z adriana 
;
_cod_original_cell_volume 779.5(2)
_cod_original_sg_symbol_H-M P-1
_cod_original_formula_sum 'C14 H9 Cl1 N4 O5 S1'
_cod_database_code 2208854
_cod_database_fobs_code 2208854

loop_
_symmetry_equiv_pos_as_xyz
'x, y, z'
'-x, -y, -z'

loop_
_atom_site_type_symbol
_atom_site_label
_atom_site_fract_x
_atom_site_fract_y
_atom_site_fract_z
_atom_site_U_iso_or_equiv
_atom_site_adp_type
_atom_site_calc_flag
_atom_site_refinement_flags
_atom_site_occupancy
Cl Cl1 0.43686(10) 0.25229(10) 0.36046(4) 0.0577(2) Uani d . 1
S S1 0.56578(12) 0.53667(10) 0.85110(5) 0.0621(2) Uani d . 1
O O1 0.9577(3) -0.1878(3) 1.22903(13) 0.0630(5) Uani d . 1
O O2 0.8955(3) -0.2921(3) 1.07395(13) 0.0571(5) Uani d . 1
O O3 0.6835(3) 0.0238(2) 0.87269(11) 0.0516(5) Uani d . 1
O O4 0.0737(3) 0.1318(4) 0.43679(16) 0.0973(9) Uani d . 1
O O5 0.1218(3) 0.3560(4) 0.5640(2) 0.0839(7) Uani d . 1
N N1 0.9100(3) -0.1752(3) 1.14858(15) 0.0466(5) Uani d . 1
N N2 0.6585(3) 0.3032(3) 0.93077(13) 0.0437(5) Uani d . 1
H H2 0.6640 0.3823 0.9834 0.052 Uiso calc R 1
N N3 0.6053(3) 0.2233(3) 0.76440(13) 0.0440(5) Uani d . 1
H H3 0.6299 0.1278 0.7703 0.053 Uiso calc R 1
N N4 0.1703(3) 0.2456(4) 0.51101(17) 0.0562(6) Uani d . 1
C C1 0.7981(4) 0.2959(4) 1.12319(18) 0.0515(6) Uani d . 1
H H1A 0.7750 0.4015 1.1177 0.062 Uiso calc R 1
C C2 0.8652(5) 0.2854(4) 1.21270(19) 0.0645(8) Uani d . 1
H H2A 0.8855 0.3833 1.2670 0.077 Uiso calc R 1
C C3 0.9021(4) 0.1314(4) 1.22216(17) 0.0545(7) Uani d . 1
H H3A 0.9478 0.1235 1.2822 0.065 Uiso calc R 1
C C4 0.8696(3) -0.0108(3) 1.14025(16) 0.0396(5) Uani d . 1
C C5 0.8012(3) -0.0053(3) 1.05034(16) 0.0379(5) Uani d . 1
H H5A 0.7795 -0.1044 0.9965 0.046 Uiso calc R 1
C C6 0.7651(3) 0.1515(3) 1.04165(15) 0.0369(5) Uani d . 1
C C7 0.6990(3) 0.1523(3) 0.94146(16) 0.0389(5) Uani d . 1
C C8 0.6095(3) 0.3452(3) 0.84544(16) 0.0413(5) Uani d . 1
C C9 0.5636(3) 0.2381(3) 0.66949(16) 0.0396(5) Uani d . 1
C C10 0.6924(3) 0.2384(4) 0.60778(18) 0.0457(6) Uani d . 1
H H10 0.8069 0.2351 0.6300 0.055 Uiso calc R 1
C C11 0.6525(4) 0.2434(4) 0.51309(17) 0.0461(6) Uani d . 1
H H11 0.7412 0.2460 0.4725 0.055 Uiso calc R 1
C C12 0.4822(3) 0.2447(3) 0.47885(16) 0.0402(5) Uani d . 1
C C13 0.3552(3) 0.2448(3) 0.54155(16) 0.0388(5) Uani d . 1
C C14 0.3942(3) 0.2433(3) 0.63644(16) 0.0409(5) Uani d . 1
H H14 0.3074 0.2458 0.6776 0.049 Uiso calc R 1

loop_
_atom_site_aniso_label
_atom_site_aniso_U_11
_atom_site_aniso_U_22
_atom_site_aniso_U_33
_atom_site_aniso_U_12
_atom_site_aniso_U_13
_atom_site_aniso_U_23
Cl1 0.0758(5) 0.0687(4) 0.0299(3) 0.0281(4) 0.0055(3) 0.0183(3)
S1 0.1013(6) 0.0578(4) 0.0375(4) 0.0509(4) -0.0108(3) 0.0054(3)
O1 0.0869(14) 0.0827(14) 0.0433(11) 0.0512(12) 0.0090(10) 0.0339(10)
O2 0.0774(13) 0.0509(11) 0.0492(11) 0.0335(10) 0.0044(9) 0.0133(9)
O3 0.0804(13) 0.0488(10) 0.0317(9) 0.0364(9) -0.0018(8) 0.0069(8)
O4 0.0637(14) 0.156(2) 0.0500(14) 0.0279(15) -0.0154(11) 0.0220(15)
O5 0.0636(14) 0.1029(18) 0.1023(19) 0.0514(14) 0.0133(13) 0.0276(15)
N1 0.0529(12) 0.0537(12) 0.0431(12) 0.0270(10) 0.0076(9) 0.0227(10)
N2 0.0628(13) 0.0479(11) 0.0257(10) 0.0319(10) -0.0039(9) 0.0061(8)
N3 0.0616(13) 0.0491(11) 0.0298(10) 0.0334(10) -0.0005(9) 0.0094(9)
N4 0.0464(13) 0.0814(16) 0.0442(13) 0.0241(12) 0.0012(11) 0.0289(12)
C1 0.0758(18) 0.0504(15) 0.0362(13) 0.0359(14) 0.0024(12) 0.0100(11)
C2 0.108(2) 0.0581(17) 0.0318(14) 0.0449(17) -0.0016(14) 0.0033(12)
C3 0.0790(19) 0.0622(16) 0.0281(13) 0.0354(15) -0.0004(12) 0.0134(12)
C4 0.0455(13) 0.0442(13) 0.0349(12) 0.0212(11) 0.0057(10) 0.0162(10)
C5 0.0435(13) 0.0406(12) 0.0308(12) 0.0183(10) 0.0037(10) 0.0099(9)
C6 0.0428(13) 0.0415(12) 0.0297(11) 0.0197(10) 0.0050(9) 0.0113(9)
C7 0.0433(13) 0.0407(13) 0.0339(12) 0.0190(10) 0.0018(10) 0.0094(10)
C8 0.0477(14) 0.0466(13) 0.0306(12) 0.0223(11) -0.0023(10) 0.0088(10)
C9 0.0499(14) 0.0417(13) 0.0294(11) 0.0221(11) 0.0003(10) 0.0089(9)
C10 0.0445(14) 0.0545(15) 0.0433(14) 0.0261(12) 0.0032(11) 0.0131(11)
C11 0.0515(15) 0.0542(15) 0.0387(13) 0.0255(12) 0.0133(11) 0.0147(11)
C12 0.0516(14) 0.0381(13) 0.0279(11) 0.0158(11) 0.0016(10) 0.0087(9)
C13 0.0398(13) 0.0434(13) 0.0326(12) 0.0168(10) -0.0008(10) 0.0109(10)
C14 0.0464(14) 0.0501(14) 0.0298(12) 0.0229(11) 0.0050(10) 0.0115(10)

loop_
_atom_type_symbol
_atom_type_description
_atom_type_scat_dispersion_real
_atom_type_scat_dispersion_imag
_atom_type_scat_source
C C 0.0033 0.0016 'International Tables Vol C Tables 4.2.6.8 and 6.1.1.4'
H H 0.0000 0.0000 'International Tables Vol C Tables 4.2.6.8 and 6.1.1.4'
N N 0.0061 0.0033 'International Tables Vol C Tables 4.2.6.8 and 6.1.1.4'
O O 0.0106 0.0060 'International Tables Vol C Tables 4.2.6.8 and 6.1.1.4'
S S 0.1246 0.1234 'International Tables Vol C Tables 4.2.6.8 and 6.1.1.4'
Cl Cl 0.1484 0.1585 'International Tables Vol C Tables 4.2.6.8 and 6.1.1.4'

loop_
_geom_angle_atom_site_label_1
_geom_angle_atom_site_label_2
_geom_angle_atom_site_label_3
_geom_angle
_geom_angle_publ_flag
O1 N1 O2 123.5(2) ?
O1 N1 C4 118.6(2) ?
O2 N1 C4 117.84(19) ?
C7 N2 C8 128.4(2) ?
C7 N2 H2 115.8 ?
C8 N2 H2 115.8 ?
C8 N3 C9 125.45(19) ?
C8 N3 H3 117.3 ?
C9 N3 H3 117.3 ?
O4 N4 O5 124.7(3) ?
O4 N4 C13 117.8(3) ?
O5 N4 C13 117.5(2) ?
C6 C1 C2 120.8(2) ?
C6 C1 H1A 119.6 ?
C2 C1 H1A 119.6 ?
C3 C2 C1 120.5(2) ?
C3 C2 H2A 119.8 ?
C1 C2 H2A 119.8 ?
C2 C3 C4 118.0(2) ?
C2 C3 H3A 121.0 ?
C4 C3 H3A 121.0 ?
C3 C4 C5 122.8(2) ?
C3 C4 N1 118.9(2) ?
C5 C4 N1 118.3(2) ?
C4 C5 C6 118.6(2) ?
C4 C5 H5A 120.7 ?
C6 C5 H5A 120.7 ?
C1 C6 C5 119.2(2) ?
C1 C6 C7 124.9(2) ?
C5 C6 C7 115.84(19) ?
O3 C7 N2 122.1(2) yes
O3 C7 C6 120.7(2) ?
N2 C7 C6 117.20(19) ?
N3 C8 N2 115.1(2) yes
N3 C8 S1 125.45(17) yes
N2 C8 S1 119.48(17) yes
C14 C9 C10 119.6(2) ?
C14 C9 N3 121.4(2) ?
C10 C9 N3 119.0(2) ?
C9 C10 C11 120.6(2) ?
C9 C10 H10 119.7 ?
C11 C10 H10 119.7 ?
C12 C11 C10 120.3(2) ?
C12 C11 H11 119.9 ?
C10 C11 H11 119.9 ?
C11 C12 C13 118.4(2) ?
C11 C12 Cl1 119.20(19) ?
C13 C12 Cl1 122.35(18) ?
C12 C13 C14 122.0(2) ?
C12 C13 N4 122.0(2) ?
C14 C13 N4 116.0(2) ?
C9 C14 C13 119.1(2) ?
C9 C14 H14 120.5 ?
C13 C14 H14 120.5 ?

loop_
_geom_bond_atom_site_label_1
_geom_bond_atom_site_label_2
_geom_bond_distance
_geom_bond_publ_flag
Cl1 C12 1.729(2) ?
S1 C8 1.650(2) yes
O1 N1 1.222(3) ?
O2 N1 1.225(3) ?
O3 C7 1.219(3) ?
O4 N4 1.214(3) ?
O5 N4 1.219(3) ?
N1 C4 1.465(3) ?
N2 C7 1.371(3) ?
N2 C8 1.397(3) yes
N2 H2 0.8600 ?
N3 C8 1.334(3) yes
N3 C9 1.416(3) yes
N3 H3 0.8600 ?
N4 C13 1.467(3) ?
C1 C6 1.381(3) ?
C1 C2 1.381(3) ?
C1 H1A 0.9300 ?
C2 C3 1.375(4) ?
C2 H2A 0.9300 ?
C3 C4 1.376(3) ?
C3 H3A 0.9300 ?
C4 C5 1.375(3) ?
C5 C6 1.390(3) ?
C5 H5A 0.9300 ?
C6 C7 1.493(3) ?
C9 C14 1.379(3) ?
C9 C10 1.381(3) ?
C10 C11 1.385(3) ?
C10 H10 0.9300 ?
C11 C12 1.376(3) ?
C11 H11 0.9300 ?
C12 C13 1.381(3) ?
C13 C14 1.378(3) ?
C14 H14 0.9300 ?

loop_
_geom_hbond_atom_site_label_D
_geom_hbond_atom_site_label_H
_geom_hbond_atom_site_label_A
_geom_hbond_site_symmetry_A
_geom_hbond_distance_DH
_geom_hbond_distance_HA
_geom_hbond_distance_DA
_geom_hbond_angle_DHA
_geom_hbond_publ_flag
N3 H3 O3 1_555 0.86 1.92 2.616(3) 138 yes
N2 H2 O2 1_565 0.86 2.50 3.165(3) 135 yes
C1 H1A O2 1_565 0.93 2.47 3.279(4) 146 yes
C3 H3A O4 1_656 0.93 2.34 3.264(3) 175 yes
C10 H10 O5 1_655 0.93 2.59 3.242(4) 128 yes
C14 H14 O1 2_657 0.93 2.48 3.401(3) 169 yes

loop_
_geom_torsion_atom_site_label_1
_geom_torsion_atom_site_label_2
_geom_torsion_atom_site_label_3
_geom_torsion_atom_site_label_4
_geom_torsion
C6 C1 C2 C3 0.6(5)
C1 C2 C3 C4 -0.2(5)
C2 C3 C4 C5 -0.4(4)
C2 C3 C4 N1 179.4(2)
O1 N1 C4 C3 5.4(3)
O2 N1 C4 C3 -173.9(2)
O1 N1 C4 C5 -174.8(2)
O2 N1 C4 C5 5.9(3)
C3 C4 C5 C6 0.7(4)
N1 C4 C5 C6 -179.1(2)
C2 C1 C6 C5 -0.4(4)
C2 C1 C6 C7 -177.9(3)
C4 C5 C6 C1 -0.3(3)
C4 C5 C6 C7 177.4(2)
C8 N2 C7 O3 -5.1(4)
C8 N2 C7 C6 174.4(2)
C1 C6 C7 O3 175.8(2)
C5 C6 C7 O3 -1.7(3)
C1 C6 C7 N2 -3.7(4)
C5 C6 C7 N2 178.7(2)
C9 N3 C8 N2 -178.6(2)
C9 N3 C8 S1 0.4(4)
C7 N2 C8 N3 -1.3(4)
C7 N2 C8 S1 179.70(19)
C8 N3 C9 C14 -58.3(3)
C8 N3 C9 C10 124.7(3)
C14 C9 C10 C11 -0.1(4)
N3 C9 C10 C11 176.9(2)
C9 C10 C11 C12 -1.2(4)
C10 C11 C12 C13 1.3(4)
C10 C11 C12 Cl1 179.69(19)
C11 C12 C13 C14 -0.1(4)
Cl1 C12 C13 C14 -178.43(18)
C11 C12 C13 N4 -179.8(2)
Cl1 C12 C13 N4 1.8(3)
O4 N4 C13 C12 48.5(3)
O5 N4 C13 C12 -134.1(3)
O4 N4 C13 C14 -131.2(3)
O5 N4 C13 C14 46.1(3)
C10 C9 C14 C13 1.3(3)
N3 C9 C14 C13 -175.6(2)
C12 C13 C14 C9 -1.2(4)
N4 C13 C14 C9 178.5(2)

loop_
_cod_related_entry_id
_cod_related_entry_database
_cod_related_entry_code
1 ChemSpider 3819072
